data_7119590
loop_
_publ_author_name
'Xiang, Jing'
'Liu, Jia-Jia'
'Chen, Xiao-Xiang'
'Jia, Li-Hui'
'Yu, Fei'
'Wang, Bing-Wu'
'Gao, Song'
'Lau, Tai-Chu'

_publ_section_title
;
 Slow magnetic relaxation in a mononuclear 8-coordinate Fe(ii) complex.
;
_journal_issue 9
_journal_name_full 'Chemical communications (Cambridge, England)'
_journal_page_first 1474
_journal_page_last 1477
_journal_paper_doi 10.1039/c6cc09801k
_journal_volume 53
_journal_year 2017
_chemical_formula_sum 'C16 H14 Cl Fe0.5 N2 O9'
_chemical_formula_weight 441.67
_space_group_crystal_system monoclinic
_space_group_IT_number 15
_space_group_name_Hall '-C 2yc'
_space_group_name_H-M_alt 'C 1 2/c 1'
_symmetry_space_group_name_Hall '-C 2yc'
_symmetry_space_group_name_H-M 'C 1 2/c 1'
_atom_sites_solution_hydrogens mixed
_audit_creation_method SHELXL-2014/7
_audit_update_record
;
2017-01-07 deposited with the CCDC.
2017-01-11 downloaded from the CCDC.
;
_cell_angle_alpha 90
_cell_angle_beta 127.27(5)
_cell_angle_gamma 90
_cell_formula_units_Z 8
_cell_length_a 22.891(9)
_cell_length_b 10.538(2)
_cell_length_c 19.245(6)
_cell_measurement_reflns_used 1108
_cell_measurement_temperature 293(2)
_cell_measurement_theta_max 58.1950
_cell_measurement_theta_min 4.7800
_cell_volume 3694(3)
_computing_structure_refinement 'SHELXL-2014/7 (Sheldrick, 2014)'
_diffrn_ambient_temperature 293(2)
_diffrn_measured_fraction_theta_full 1.000
_diffrn_measured_fraction_theta_max 1.000
_diffrn_measurement_device_type 'Xcalibur, Eos, Gemini'
_diffrn_radiation_type CuK\a
_diffrn_radiation_wavelength 1.54184
_diffrn_reflns_av_R_equivalents 0.1250
_diffrn_reflns_av_unetI/netI 0.1259
_diffrn_reflns_Laue_measured_fraction_full 1.000
_diffrn_reflns_Laue_measured_fraction_max 1.000
_diffrn_reflns_limit_h_max 27
_diffrn_reflns_limit_h_min -27
_diffrn_reflns_limit_k_max 12
_diffrn_reflns_limit_k_min -12
_diffrn_reflns_limit_l_max 22
_diffrn_reflns_limit_l_min -21
_diffrn_reflns_number 11618
_diffrn_reflns_point_group_measured_fraction_full 1.000
_diffrn_reflns_point_group_measured_fraction_max 1.000
_diffrn_reflns_theta_full 66.958
_diffrn_reflns_theta_max 66.957
_diffrn_reflns_theta_min 4.792
_diffrn_source 'Enhance (Cu) X-ray Source'
_exptl_absorpt_coefficient_mu 5.364
_exptl_crystal_colour pink
_exptl_crystal_density_diffrn 1.588
_exptl_crystal_description block
_exptl_crystal_F_000 1808
_exptl_crystal_size_max 0.080
_exptl_crystal_size_mid 0.070
_exptl_crystal_size_min 0.070
_refine_diff_density_max 0.638
_refine_diff_density_min -0.884
_refine_diff_density_rms 0.093
_refine_ls_extinction_method none
_refine_ls_goodness_of_fit_ref 0.960
_refine_ls_hydrogen_treatment constr
_refine_ls_matrix_type full
_refine_ls_number_parameters 260
_refine_ls_number_reflns 3298
_refine_ls_number_restraints 732
_refine_ls_restrained_S_all 0.962
_refine_ls_R_factor_all 0.1873
_refine_ls_R_factor_gt 0.0908
_refine_ls_shift/su_max 0.000
_refine_ls_shift/su_mean 0.000
_refine_ls_structure_factor_coef Fsqd
_refine_ls_weighting_details 'w=1/[\s^2^(Fo^2^)+(0.1540P)^2^] where P=(Fo^2^+2Fc^2^)/3'
_refine_ls_weighting_scheme calc
_refine_ls_wR_factor_gt 0.2364
_refine_ls_wR_factor_ref 0.3022
_reflns_Friedel_coverage 0.000
_reflns_number_gt 1394
_reflns_number_total 3298
_reflns_threshold_expression 'I > 2\s(I)'
_cod_data_source_file c6cc09801k2.cif
_cod_data_source_block exp_6679
_cod_original_formula_sum 'C16 H14 Cl Fe0.50 N2 O9'
_cod_database_code 7119590
_shelx_shelxl_version_number 2014/7
_shelx_space_group_comment
;
The symmetry employed for this shelxl refinement is uniquely defined
by the following loop, which should always be used as a source of
symmetry information in preference to the above space-group names.
They are only intended as comments.
;
_shelx_estimated_absorpt_t_min 0.674
_shelx_estimated_absorpt_t_max 0.705

loop_
_space_group_symop_operation_xyz
'x, y, z'
'-x, y, -z+1/2'
'x+1/2, y+1/2, z'
'-x+1/2, y+1/2, -z+1/2'
'-x, -y, -z'
'x, -y, z-1/2'
'-x+1/2, -y+1/2, -z'
'x+1/2, -y+1/2, z-1/2'

loop_
_atom_site_label
_atom_site_type_symbol
_atom_site_fract_x
_atom_site_fract_y
_atom_site_fract_z
_atom_site_U_iso_or_equiv
_atom_site_adp_type
_atom_site_occupancy
_atom_site_site_symmetry_order
_atom_site_calc_flag
_atom_site_refinement_flags_posn
_atom_site_refinement_flags_adp
_atom_site_refinement_flags_occupancy
Fe1 Fe 0.5000 0.96609(17) 0.7500 0.0515(6) Uani 1 2 d S TU P
Cl1 Cl 0.28001(19) 0.5206(3) 0.3688(2) 0.0901(9) Uani 1 1 d . U .
N1 N 0.4241(4) 1.0509(7) 0.6222(4) 0.0569(16) Uani 1 1 d . U .
N2 N 0.5185(4) 0.8628(6) 0.6671(5) 0.0581(16) Uani 1 1 d . U .
O1 O 0.4275(3) 1.1377(6) 0.7515(4) 0.0676(17) Uani 1 1 d . U .
O2 O 0.3479(3) 1.2935(6) 0.6674(4) 0.0705(17) Uani 1 1 d . U .
O3 O 0.6578(4) 0.6509(6) 0.8139(5) 0.084(2) Uani 1 1 d . U .
O4 O 0.6047(4) 0.8103(6) 0.8341(4) 0.0742(18) Uani 1 1 d . U .
O5 O 0.2543(7) 0.4848(10) 0.4149(7) 0.149(4) Uani 1 1 d . U .
O6 O 0.2374(7) 0.6162(10) 0.3111(7) 0.164(4) Uani 1 1 d . U .
O7 O 0.3523(7) 0.5408(13) 0.4185(9) 0.202(5) Uani 1 1 d . U .
O8 O 0.2692(7) 0.4149(11) 0.3170(7) 0.177(5) Uani 1 1 d . U .
O9 O 0.4580(8) 0.4656(13) 0.6191(11) 0.272(7) Uani 1 1 d . U .
H9C H 0.4239 0.4746 0.5648 0.326 Uiso 1 1 d R U .
H9D H 0.4913 0.5195 0.6340 0.326 Uiso 1 1 d R U .
C1 C 0.3886(5) 1.1927(9) 0.6831(6) 0.062(2) Uani 1 1 d . U .
C2 C 0.3818(5) 1.1506(9) 0.6042(6) 0.062(2) Uani 1 1 d . U .
C3 C 0.3378(5) 1.2068(10) 0.5215(6) 0.072(2) Uani 1 1 d . U .
H3 H 0.3104 1.2793 0.5114 0.086 Uiso 1 1 calc R U .
C4 C 0.3362(6) 1.1521(11) 0.4561(7) 0.079(3) Uani 1 1 d . U .
H4 H 0.3070 1.1873 0.4004 0.095 Uiso 1 1 calc R U .
C5 C 0.3774(6) 1.0453(11) 0.4714(6) 0.075(2) Uani 1 1 d . U .
C6 C 0.4230(5) 0.9984(9) 0.5570(6) 0.064(2) Uani 1 1 d . U .
C7 C 0.4726(5) 0.8952(9) 0.5817(6) 0.0642(19) Uani 1 1 d . U .
C8 C 0.4738(6) 0.8279(10) 0.5169(6) 0.075(2) Uani 1 1 d . U .
C9 C 0.4242(6) 0.8786(11) 0.4296(6) 0.082(2) Uani 1 1 d . U .
H9 H 0.4228 0.8382 0.3856 0.098 Uiso 1 1 calc R U .
C10 C 0.3801(6) 0.9790(11) 0.4068(6) 0.082(3) Uani 1 1 d . U .
H10 H 0.3508 1.0067 0.3491 0.098 Uiso 1 1 calc R U .
C11 C 0.5220(6) 0.7308(11) 0.5471(7) 0.084(2) Uani 1 1 d . U .
H11 H 0.5228 0.6831 0.5071 0.101 Uiso 1 1 calc R U .
C12 C 0.5696(6) 0.6988(10) 0.6337(7) 0.081(2) Uani 1 1 d . U .
H12 H 0.6033 0.6331 0.6532 0.097 Uiso 1 1 calc R U .
C13 C 0.5648(6) 0.7695(9) 0.6904(7) 0.070(2) Uani 1 1 d . U .
C14 C 0.6118(6) 0.7474(9) 0.7874(7) 0.071(2) Uani 1 1 d . U .
C15 C 0.3506(6) 1.3389(9) 0.7434(7) 0.083(3) Uani 1 1 d . U .
H15A H 0.3278 1.2771 0.7566 0.125 Uiso 1 1 calc R U .
H15B H 0.3249 1.4181 0.7287 0.125 Uiso 1 1 calc R U .
H15C H 0.4008 1.3504 0.7933 0.125 Uiso 1 1 calc R U .
C16 C 0.7070(8) 0.6281(11) 0.9074(8) 0.123(5) Uani 1 1 d . U .
H16A H 0.7469 0.6875 0.9345 0.185 Uiso 1 1 calc R U .
H16B H 0.7259 0.5432 0.9183 0.185 Uiso 1 1 calc R U .
H16C H 0.6807 0.6385 0.9313 0.185 Uiso 1 1 calc R U .

loop_
_atom_site_aniso_label
_atom_site_aniso_U_11
_atom_site_aniso_U_22
_atom_site_aniso_U_33
_atom_site_aniso_U_23
_atom_site_aniso_U_13
_atom_site_aniso_U_12
Fe1 0.0628(13) 0.0555(11) 0.0407(10) 0.000 0.0336(10) 0.000
Cl1 0.096(2) 0.0875(19) 0.091(2) 0.0097(16) 0.059(2) 0.0139(17)
N1 0.059(4) 0.066(4) 0.051(3) 0.001(3) 0.036(3) -0.009(3)
N2 0.070(4) 0.058(3) 0.062(3) -0.011(3) 0.048(3) -0.009(3)
O1 0.070(4) 0.072(4) 0.055(4) 0.015(3) 0.035(3) 0.018(3)
O2 0.069(4) 0.065(4) 0.067(4) 0.019(3) 0.036(3) 0.012(3)
O3 0.080(5) 0.072(4) 0.096(5) -0.010(3) 0.052(4) 0.016(4)
O4 0.089(5) 0.072(4) 0.075(4) 0.001(3) 0.057(4) 0.019(3)
O5 0.173(9) 0.181(9) 0.141(7) 0.026(7) 0.121(7) -0.002(7)
O6 0.207(10) 0.139(8) 0.171(9) 0.056(7) 0.128(8) 0.048(8)
O7 0.131(9) 0.207(10) 0.173(9) -0.036(8) 0.042(8) -0.041(8)
O8 0.181(10) 0.162(9) 0.157(9) -0.024(8) 0.086(8) 0.033(8)
O9 0.173(9) 0.205(9) 0.242(10) 0.022(8) 0.023(8) -0.029(8)
C1 0.064(5) 0.063(4) 0.059(4) 0.010(4) 0.038(4) -0.001(4)
C2 0.059(4) 0.069(4) 0.056(4) 0.011(4) 0.034(4) -0.006(4)
C3 0.062(5) 0.083(5) 0.061(4) 0.018(4) 0.033(4) -0.002(4)
C4 0.071(5) 0.097(5) 0.056(4) 0.012(4) 0.032(4) -0.016(4)
C5 0.077(5) 0.096(5) 0.054(4) -0.002(4) 0.041(4) -0.028(4)
C6 0.073(4) 0.075(4) 0.052(3) -0.004(3) 0.043(3) -0.021(4)
C7 0.076(4) 0.074(4) 0.062(4) -0.013(3) 0.051(3) -0.023(4)
C8 0.087(5) 0.088(5) 0.067(4) -0.017(4) 0.055(4) -0.027(4)
C9 0.098(5) 0.101(5) 0.058(4) -0.019(4) 0.053(4) -0.035(5)
C10 0.086(5) 0.108(5) 0.051(4) -0.003(4) 0.042(4) -0.025(5)
C11 0.094(5) 0.092(5) 0.087(5) -0.029(4) 0.066(4) -0.023(4)
C12 0.088(5) 0.078(5) 0.097(5) -0.021(4) 0.066(4) -0.010(4)
C13 0.080(5) 0.069(4) 0.081(4) -0.016(4) 0.059(4) -0.013(4)
C14 0.076(5) 0.062(5) 0.085(5) -0.010(4) 0.055(4) -0.009(4)
C15 0.091(8) 0.070(6) 0.085(7) 0.013(5) 0.052(6) 0.024(6)
C16 0.133(10) 0.083(7) 0.106(9) 0.007(7) 0.047(8) 0.046(7)

loop_
_atom_type_symbol
_atom_type_description
_atom_type_scat_dispersion_real
_atom_type_scat_dispersion_imag
_atom_type_scat_source
C C 0.0181 0.0091 'International Tables Vol C Tables 4.2.6.8 and 6.1.1.4'
H H 0.0000 0.0000 'International Tables Vol C Tables 4.2.6.8 and 6.1.1.4'
O O 0.0492 0.0322 'International Tables Vol C Tables 4.2.6.8 and 6.1.1.4'
Fe Fe -1.1336 3.1974 'International Tables Vol C Tables 4.2.6.8 and 6.1.1.4'
Cl Cl 0.3639 0.7018 'International Tables Vol C Tables 4.2.6.8 and 6.1.1.4'
N N 0.0311 0.0180 'International Tables Vol C Tables 4.2.6.8 and 6.1.1.4'

loop_
_geom_angle_atom_site_label_1
_geom_angle_atom_site_label_2
_geom_angle_atom_site_label_3
_geom_angle
_geom_angle_site_symmetry_1
_geom_angle_site_symmetry_3
N1 Fe1 N1 131.3(4) 2_656 .
N1 Fe1 N2 75.6(3) 2_656 2_656
N1 Fe1 N2 131.4(3) . 2_656
N1 Fe1 N2 131.4(3) 2_656 .
N1 Fe1 N2 75.6(3) . .
N2 Fe1 N2 119.9(4) 2_656 .
O7 Cl1 O6 115.3(9) . .
O7 Cl1 O5 114.1(9) . .
O6 Cl1 O5 110.5(7) . .
O7 Cl1 O8 104.0(8) . .
O6 Cl1 O8 105.8(7) . .
O5 Cl1 O8 106.1(8) . .
C2 N1 C6 118.7(8) . .
C2 N1 Fe1 125.5(6) . .
C6 N1 Fe1 115.8(6) . .
C13 N2 C7 118.4(8) . .
C13 N2 Fe1 127.0(6) . .
C7 N2 Fe1 114.4(6) . .
C1 O2 C15 115.2(7) . .
C14 O3 C16 116.3(8) . .
O1 C1 O2 126.2(9) . .
O1 C1 C2 121.4(9) . .
O2 C1 C2 112.4(8) . .
N1 C2 C3 122.9(9) . .
N1 C2 C1 111.1(8) . .
C3 C2 C1 126.0(9) . .
C4 C3 C2 117.9(10) . .
C3 C4 C5 120.9(10) . .
C4 C5 C6 117.7(10) . .
C4 C5 C10 125.7(10) . .
C6 C5 C10 116.5(11) . .
N1 C6 C5 121.7(10) . .
N1 C6 C7 115.9(8) . .
C5 C6 C7 122.3(9) . .
N2 C7 C6 118.0(8) . .
N2 C7 C8 121.2(10) . .
C6 C7 C8 120.8(9) . .
C11 C8 C9 130.0(10) . .
C11 C8 C7 115.9(10) . .
C9 C8 C7 114.1(10) . .
C10 C9 C8 125.3(10) . .
C9 C10 C5 120.8(10) . .
C8 C11 C12 123.4(10) . .
C11 C12 C13 116.3(11) . .
N2 C13 C12 124.8(10) . .
N2 C13 C14 111.2(8) . .
C12 C13 C14 124.0(10) . .
O4 C14 O3 124.8(10) . .
O4 C14 C13 121.6(10) . .
O3 C14 C13 113.6(9) . .

loop_
_geom_bond_atom_site_label_1
_geom_bond_atom_site_label_2
_geom_bond_distance
_geom_bond_site_symmetry_2
Fe1 N1 2.166(7) 2_656
Fe1 N1 2.166(7) .
Fe1 N2 2.173(7) 2_656
Fe1 N2 2.173(7) .
Cl1 O7 1.335(13) .
Cl1 O6 1.374(10) .
Cl1 O5 1.381(9) .
Cl1 O8 1.413(11) .
N1 C2 1.325(11) .
N1 C6 1.356(10) .
N2 C13 1.311(11) .
N2 C7 1.354(11) .
O1 C1 1.201(10) .
O2 C1 1.322(10) .
O2 C15 1.504(11) .
O3 C14 1.324(11) .
O3 C16 1.453(13) .
O4 C14 1.203(10) .
C1 C2 1.497(12) .
C2 C3 1.399(12) .
C3 C4 1.365(13) .
C4 C5 1.380(14) .
C5 C6 1.402(13) .
C5 C10 1.461(14) .
C6 C7 1.430(13) .
C7 C8 1.449(12) .
C8 C11 1.351(14) .
C8 C9 1.445(14) .
C9 C10 1.340(15) .
C11 C12 1.371(14) .
C12 C13 1.378(12) .
C13 C14 1.506(13) .
